data_1576379
loop_
_publ_author_name
'Wieprecht, Nele'
'Krummenacher, Ivo'
'W\"ust, Leonie'
'Michel, Maximilian'
'Neder, Marco'
'H\"afner, Andreas'
'Karg, Jordan'
'Braunschweig, Holger'

_publ_section_title
;
 Boraindenes as versatile precursors to benzannulated boron heterocycles
;
_journal_name_full 'Chemical Science'
_journal_paper_doi 10.1039/D5SC08526H
_journal_year 2025
_chemical_formula_moiety 'C39 H31 B N2'
_chemical_formula_sum 'C39 H31 B N2'
_chemical_formula_weight 538.47
_space_group_crystal_system monoclinic
_space_group_IT_number 14
_space_group_name_Hall '-P 2yn'
_space_group_name_H-M_alt 'P 1 21/n 1'
_atom_sites_solution_hydrogens geom
_atom_sites_solution_primary dual
_atom_sites_solution_secondary difmap
_audit_creation_date 2024-08-16
_audit_creation_method 'CIF-fill 1.5c (K.Radacki, 2005-23)'
_audit_update_record
;
2025-11-03 deposited with the CCDC.	2025-12-01 downloaded from the CCDC.
;
_cell_angle_alpha 90
_cell_angle_beta 96.206(2)
_cell_angle_gamma 90
_cell_formula_units_Z 4
_cell_length_a 9.3787(2)
_cell_length_b 22.2346(4)
_cell_length_c 15.4814(3)
_cell_measurement_reflns_used 13417
_cell_measurement_temperature 100(2)
_cell_measurement_theta_max 71.3780
_cell_measurement_theta_min 3.4700
_cell_volume 3209.44(11)
_computing_cell_refinement 'CrysAlisPro 1.171.41.112a (Rigaku OD, 2021)'
_computing_data_collection 'CrysAlisPro 1.171.41.112a (Rigaku OD, 2021)'
_computing_data_reduction 'CrysAlisPro 1.171.41.112a (Rigaku OD, 2021)'
_computing_molecular_graphics 'ShelXLe (Huebschle et all, 2011)'
_computing_publication_material 'SHELXL-2018/3 (Sheldrick, 2018)'
_computing_structure_refinement 'SHELXL-2018/3 (Sheldrick, 2018)'
_computing_structure_solution 'SHELXT 2014/5 (Sheldrick, 2014)'
_diffrn_ambient_environment N~2~
_diffrn_ambient_temperature 100(2)
_diffrn_detector HPA
_diffrn_detector_area_resol_mean 10.0
_diffrn_detector_type 'HyPix Arc150'
_diffrn_measured_fraction_theta_full 0.999
_diffrn_measured_fraction_theta_max 0.968
_diffrn_measurement_details
;
 List of Runs (angles in degrees, time in seconds):
 --------------------------------------------------------------------------
  1  \w   -106.00 -61.00   0.50    0.57    --  -60.27 -15.00-180.00   90
  2  \w   -108.00 -47.00   0.50    0.57    --  -69.75 -15.00 -90.00  122
  3  \w   -102.00 -58.00   0.50    0.57    --  -60.27 -15.00 -60.00   88
  4  \w   -119.00 -45.00   0.50    0.57    --  -75.18 -15.00 150.00  148
  5  \w   -117.00 -64.00   0.50    0.57    --  -75.18 -15.00  90.00  106
  6  \w   -109.00 -47.00   0.50    0.57    --  -69.75 -15.00  30.00  124
  7  \w   -103.00 -61.00   0.50    0.57    --  -69.75 -15.00 -30.00   84
  8  \w   -122.00 -44.00   0.50    0.57    --  -75.18 -15.00-120.00  156
  9  \w    -72.00 -44.00   0.50    0.57    --  -75.18 112.00   0.00   56
 10  \w    -71.00 -35.00   0.50    0.57    --  -78.50 135.00 119.60   72
 11  \w    -85.00 -27.00   0.50    0.57    --  -69.75 126.00  90.00  116
 12  \w    -97.00 -51.00   0.50    0.57    --  -78.50 118.00 162.08   92
 13  \w    -97.00 -66.00   0.50    0.57    --  -78.50 118.00 121.54   62
 14  \w    -96.00 -48.00   0.50    0.57    --  -78.50 116.00  19.78   96
 15  \w    -99.00 -35.00   0.50    0.57    --  -78.50 121.00 -64.10  128
 16  \w    -64.00 -39.00   0.50    0.57    --  -78.50 129.00-167.38   50
 17  \w    -59.00 -26.00   0.50    0.57    --  -69.75 126.00-150.00   66
 18  \w    -71.00 -37.00   0.50    0.57    --  -75.18 112.00-180.00   68
 19  \w    -82.00 -34.00   0.50    0.57    --  -75.18 112.00-120.00   96
 20  \w    -79.00 -53.00   0.50    0.57    --  -75.18 112.00 -90.00   52
 21  \w    -96.00 -51.00   0.50    0.57    --  -78.50 116.00 -82.20   90
 22  \w    -68.00 -42.00   0.50    0.57    --  -75.18 112.00 -60.00   52
 23  \w    -96.00 -38.00   0.50    0.57    --  -78.50 116.00  81.27  116
 24  \w    -63.00 -38.00   0.50    0.57    --  -75.18 112.00  60.00   50
 25  \w    -88.00 -45.00   0.50    0.57    --  -75.18 112.00 120.00   86
 26  \w     60.00  98.00   0.50    0.57    --   76.88  15.00 150.00   76
 27  \w     41.00 100.00   0.50    0.57    --   80.80-124.00 120.13  118
 28  \w     21.00  55.00   0.50    0.57    --   58.63-126.00  90.00   68
 29  \w     47.00  98.00   0.50    0.57    --   80.80-118.00  51.90  102
 30  \w     25.00  66.00   0.50    0.57    --   58.63-126.00   0.00   82
 31  \w     53.00  98.00   0.50    0.57    --   80.80-115.00 -82.49   90
 32  \w     23.00  62.00   0.50    0.57    --   58.63-126.00-120.00   78
 33  \w     45.00 119.00   0.50    0.57    --   76.88  15.00  90.00  148
;
_diffrn_measurement_device 'four-circle diffractometer'
_diffrn_measurement_device_type 'Rigaku XtaLAB Synergy-R'
_diffrn_measurement_method '\w scans'
_diffrn_orient_matrix_type
;
 CrysAlisPro convention (1999,Acta A55,543-557)
;
_diffrn_orient_matrix_UB_11 -0.0265472000
_diffrn_orient_matrix_UB_12 0.0459777000
_diffrn_orient_matrix_UB_13 -0.0744531000
_diffrn_orient_matrix_UB_21 -0.1322389000
_diffrn_orient_matrix_UB_22 -0.0361426000
_diffrn_orient_matrix_UB_23 -0.0382569000
_diffrn_orient_matrix_UB_31 -0.0954154000
_diffrn_orient_matrix_UB_32 0.0371139000
_diffrn_orient_matrix_UB_33 0.0549639000
_diffrn_radiation_monochromator 'multi-layer mirror'
_diffrn_radiation_probe x-ray
_diffrn_radiation_type CuK\a
_diffrn_radiation_wavelength 1.54184
_diffrn_radiation_xray_symbol K-L~2,3~
_diffrn_reflns_av_R_equivalents 0.0321
_diffrn_reflns_av_unetI/netI 0.0249
_diffrn_reflns_Laue_measured_fraction_full 0.999
_diffrn_reflns_Laue_measured_fraction_max 0.968
_diffrn_reflns_limit_h_max 10
_diffrn_reflns_limit_h_min -11
_diffrn_reflns_limit_k_max 27
_diffrn_reflns_limit_k_min -26
_diffrn_reflns_limit_l_max 19
_diffrn_reflns_limit_l_min -17
_diffrn_reflns_number 40448
_diffrn_reflns_point_group_measured_fraction_full 0.999
_diffrn_reflns_point_group_measured_fraction_max 0.968
_diffrn_reflns_theta_full 67.684
_diffrn_reflns_theta_max 73.293
_diffrn_reflns_theta_min 3.493
_diffrn_source 'rotating-anode X-ray tube'
_diffrn_source_type 'PhotonJet-R X-ray Source'
_exptl_absorpt_coefficient_mu 0.488
_exptl_absorpt_correction_T_max 1.00000
_exptl_absorpt_correction_T_min 0.69819
_exptl_absorpt_correction_type multi-scan
_exptl_absorpt_process_details
;
 CrysAlisPro 1.171.41.112a (Rigaku Oxford Diffraction, 2021) Empirical 
 absorption correction using spherical harmonics, implemented in SCALE3 
 ABSPACK scaling algorithm.
;
_exptl_crystal_colour 'clear light yellow'
_exptl_crystal_density_diffrn 1.114
_exptl_crystal_description needle
_exptl_crystal_F_000 1136
_exptl_crystal_preparation
;
 For data collection the crystal was immersed in a film of perfluoropolyether 
 oil, mounted on a polyimide loop and transferred to stream of cold nitrogen 
 (Oxford Cryostream 800).
;
_exptl_crystal_size_max 0.180
_exptl_crystal_size_mid 0.070
_exptl_crystal_size_min 0.060
_refine_diff_density_max 0.487
_refine_diff_density_min -0.466
_refine_diff_density_rms 0.046
_refine_ls_extinction_method none
_refine_ls_goodness_of_fit_ref 1.057
_refine_ls_hydrogen_treatment constr
_refine_ls_matrix_type full
_refine_ls_number_parameters 500
_refine_ls_number_reflns 6241
_refine_ls_number_restraints 785
_refine_ls_restrained_S_all 1.059
_refine_ls_R_factor_all 0.0739
_refine_ls_R_factor_gt 0.0600
_refine_ls_shift/su_max 0.002
_refine_ls_shift/su_mean 0.000
_refine_ls_structure_factor_coef Fsqd
_refine_ls_weighting_details
;
 w=1/[\s^2^(Fo^2^)+(0.0616P)^2^+2.2167P] where P=(Fo^2^+2Fc^2^)/3
;
_refine_ls_weighting_scheme calc
_refine_ls_wR_factor_gt 0.1428
_refine_ls_wR_factor_ref 0.1507
_reflns_Friedel_coverage 0.000
_reflns_number_gt 5091
_reflns_number_total 6241
_reflns_threshold_expression 'I > 2\s(I)'
_cod_data_source_file d5sc08526h2.cif
_cod_data_source_block 8Tol
_cod_original_sg_symbol_H-M 'P 21/n'
_cod_database_code 1576379
_shelx_shelxl_version_number 2018/3
_shelx_space_group_comment
;
 The symmetry employed for this shelxl refinement is uniquely defined by the 
 following loop, which should always be used as a source of symmetry 
 information in preference to the above space-group names. They are only 
 intended as comments.
;
_shelx_estimated_absorpt_t_min 0.917
_shelx_estimated_absorpt_t_max 0.971

loop_
_space_group_symop_operation_xyz
'x, y, z'
'-x+1/2, y+1/2, -z+1/2'
'-x, -y, -z'
'x-1/2, -y-1/2, z-1/2'

loop_
_atom_site_label
_atom_site_type_symbol
_atom_site_fract_x
_atom_site_fract_y
_atom_site_fract_z
_atom_site_U_iso_or_equiv
_atom_site_adp_type
_atom_site_occupancy
_atom_site_site_symmetry_order
_atom_site_calc_flag
_atom_site_refinement_flags_posn
_atom_site_refinement_flags_adp
_atom_site_refinement_flags_occupancy
_atom_site_disorder_assembly
_atom_site_disorder_group
N1_1 N 0.19797(18) 0.64711(7) 0.44594(11) 0.0323(4) Uani 1 1 d . . . . .
B1_1 B 0.2185(2) 0.68222(10) 0.37255(15) 0.0314(5) Uani 1 1 d . . . . .
N3_1 N 0.29687(18) 0.65314(7) 0.30639(11) 0.0312(4) Uani 1 1 d . . . . .
C4_1 C 0.1935(2) 0.61552(9) 0.25597(13) 0.0323(4) Uani 1 1 d . . . . .
C5_1 C 0.1587(2) 0.56217(9) 0.29229(12) 0.0291(4) Uani 1 1 d . . . . .
C6_1 C 0.2201(2) 0.54534(9) 0.38090(13) 0.0301(4) Uani 1 1 d . . . . .
C7_1 C 0.2386(2) 0.58495(9) 0.45242(13) 0.0308(4) Uani 1 1 d . . . . .
C8_1 C 0.2942(2) 0.56272(10) 0.53388(13) 0.0350(5) Uani 1 1 d . . . . .
H8_1 H 0.305183 0.589240 0.582258 0.042 Uiso 1 1 calc R U . . .
C9_1 C 0.3333(2) 0.50337(10) 0.54540(15) 0.0397(5) Uani 1 1 d . . . . .
H9_1 H 0.371568 0.489342 0.601086 0.048 Uiso 1 1 calc R U . . .
C10_1 C 0.3166(2) 0.46414(10) 0.47554(14) 0.0387(5) Uani 1 1 d . . . . .
H10_1 H 0.343609 0.423137 0.483082 0.046 Uiso 1 1 calc R U . . .
C11_1 C 0.2607(2) 0.48485(9) 0.39508(14) 0.0339(4) Uani 1 1 d . . . . .
H11_1 H 0.249156 0.457500 0.347702 0.041 Uiso 1 1 calc R U . . .
C1_2 C 0.4425(2) 0.63995(9) 0.31515(13) 0.0312(4) Uani 1 1 d D . . . .
C2_2 C 0.5034(2) 0.60033(9) 0.25905(13) 0.0340(5) Uani 1 1 d D . . . .
H2_2 H 0.443178 0.578442 0.216846 0.041 Uiso 1 1 calc R U . . .
C3_2 C 0.6508(2) 0.59287(9) 0.26477(14) 0.0375(5) Uani 1 1 d D . . . .
H3_2 H 0.690562 0.565634 0.226599 0.045 Uiso 1 1 calc R U . . .
C4_2 C 0.7411(2) 0.62451(10) 0.32522(14) 0.0400(5) Uani 1 1 d D . . . .
H4_2 H 0.842149 0.620036 0.327663 0.048 Uiso 1 1 calc R U . . .
C5_2 C 0.6818(2) 0.66255(10) 0.38174(14) 0.0384(5) Uani 1 1 d D . . . .
H5_2 H 0.742838 0.683968 0.424081 0.046 Uiso 1 1 calc R U . . .
C6_2 C 0.5349(2) 0.67007(9) 0.37783(13) 0.0350(5) Uani 1 1 d D . . . .
H6_2 H 0.496152 0.695986 0.418152 0.042 Uiso 1 1 calc R U . . .
C1_3 C 0.0683(2) 0.51571(9) 0.24437(13) 0.0327(4) Uani 1 1 d D . . . .
C2_3 C -0.0379(2) 0.48595(10) 0.28445(14) 0.0375(5) Uani 1 1 d D . . . .
H2_3 H -0.055539 0.497066 0.341582 0.045 Uiso 1 1 calc R U . . .
C3_3 C -0.1177(2) 0.44039(11) 0.24175(15) 0.0450(5) Uani 1 1 d D . . . .
H3_3 H -0.189384 0.420320 0.269775 0.054 Uiso 1 1 calc R U . . .
C4_3 C -0.0934(3) 0.42400(11) 0.15840(16) 0.0492(6) Uani 1 1 d D . . . .
H4_3 H -0.148321 0.392737 0.129204 0.059 Uiso 1 1 calc R U . . .
C5_3 C 0.0110(3) 0.45320(11) 0.11768(15) 0.0452(5) Uani 1 1 d D . . . .
H5_3 H 0.027195 0.442175 0.060267 0.054 Uiso 1 1 calc R U . . .
C6_3 C 0.0920(2) 0.49848(9) 0.16028(14) 0.0362(5) Uani 1 1 d D . . . .
H6_3 H 0.164335 0.518001 0.132108 0.043 Uiso 1 1 calc R U . . .
C1_4 C 0.1627(3) 0.74725(16) 0.3553(2) 0.0338(6) Uani 0.867(4) 1 d D U P A 1
C2_4 C 0.2460(3) 0.78852(10) 0.31652(16) 0.0336(6) Uani 0.867(4) 1 d D U P A 1
H2_4 H 0.338193 0.776463 0.303075 0.040 Uiso 0.867(4) 1 calc R U P A 1
C3_4 C 0.2008(3) 0.84663(11) 0.29647(16) 0.0347(6) Uani 0.867(4) 1 d D U P A 1
H3_4 H 0.264205 0.873645 0.272331 0.042 Uiso 0.867(4) 1 calc R U P A 1
C4_4 C 0.0664(4) 0.86608(15) 0.3107(3) 0.0430(8) Uani 0.867(4) 1 d D U P A 1
C5_4 C -0.0219(4) 0.82475(15) 0.3462(3) 0.0659(9) Uani 0.867(4) 1 d D U P A 1
H5_4 H -0.117086 0.836064 0.354737 0.079 Uiso 0.867(4) 1 calc R U P A 1
C6_4 C 0.0258(4) 0.76732(15) 0.3694(3) 0.0586(9) Uani 0.867(4) 1 d D U P A 1
H6_4 H -0.036369 0.740856 0.395712 0.070 Uiso 0.867(4) 1 calc R U P A 1
C7_4 C 0.0200(6) 0.9301(2) 0.2894(5) 0.0552(12) Uani 0.867(4) 1 d D U P A 1
H7A_4 H -0.063665 0.939962 0.319549 0.083 Uiso 0.867(4) 1 calc R U P A 1
H7B_4 H -0.005212 0.934039 0.226557 0.083 Uiso 0.867(4) 1 calc R U P A 1
H7C_4 H 0.098696 0.957663 0.308318 0.083 Uiso 0.867(4) 1 calc R U P A 1
C1_14 C 0.137(3) 0.7464(11) 0.3508(15) 0.0412(16) Uani 0.133(4) 1 d D U P A 2
C2_14 C 0.1693(18) 0.7757(7) 0.2758(11) 0.0417(15) Uani 0.133(4) 1 d D U P A 2
H2_14 H 0.225394 0.755521 0.237279 0.050 Uiso 0.133(4) 1 calc R U P A 2
C3_14 C 0.1214(18) 0.8335(7) 0.2562(11) 0.0435(15) Uani 0.133(4) 1 d D U P A 2
H3_14 H 0.145508 0.853142 0.205266 0.052 Uiso 0.133(4) 1 calc R U P A 2
C4_14 C 0.038(3) 0.8620(10) 0.3120(18) 0.0461(15) Uani 0.133(4) 1 d D U P A 2
C5_14 C 0.006(2) 0.8330(8) 0.3873(13) 0.0453(16) Uani 0.133(4) 1 d D U P A 2
H5_14 H -0.047320 0.853947 0.426523 0.054 Uiso 0.133(4) 1 calc R U P A 2
C6_14 C 0.050(2) 0.7742(9) 0.4067(13) 0.0446(16) Uani 0.133(4) 1 d D U P A 2
H6_14 H 0.021996 0.753809 0.456116 0.053 Uiso 0.133(4) 1 calc R U P A 2
C7_14 C -0.009(4) 0.9263(12) 0.289(3) 0.048(4) Uani 0.133(4) 1 d D U P A 2
H7A_14 H -0.009131 0.949854 0.342666 0.073 Uiso 0.133(4) 1 calc R U P A 2
H7B_14 H -0.105121 0.925957 0.257858 0.073 Uiso 0.133(4) 1 calc R U P A 2
H7C_14 H 0.058602 0.944414 0.252441 0.073 Uiso 0.133(4) 1 calc R U P A 2
C1_5 C 0.1473(2) 0.67323(9) 0.52253(13) 0.0344(5) Uani 1 1 d D . . . .
C2_5 C 0.0169(2) 0.65591(10) 0.54901(14) 0.0390(5) Uani 1 1 d D . . . .
H2_5 H -0.039872 0.626205 0.517449 0.047 Uiso 1 1 calc R U . . .
C3_5 C -0.0300(3) 0.68242(11) 0.62215(16) 0.0483(6) Uani 1 1 d D . . . .
H3_5 H -0.120370 0.671524 0.639871 0.058 Uiso 1 1 calc R U . . .
C4_5 C 0.0545(3) 0.72469(11) 0.66935(16) 0.0527(7) Uani 1 1 d D . . . .
H4_5 H 0.021999 0.742601 0.719371 0.063 Uiso 1 1 calc R U . . .
C5_5 C 0.1854(3) 0.74079(11) 0.64404(16) 0.0531(7) Uani 1 1 d D . . . .
H5_5 H 0.243813 0.769393 0.676866 0.064 Uiso 1 1 calc R U . . .
C6_5 C 0.2318(3) 0.71501(10) 0.57021(15) 0.0446(6) Uani 1 1 d D . . . .
H6_5 H 0.321916 0.726168 0.552444 0.054 Uiso 1 1 calc R U . . .
C1_6 C 0.1188(12) 0.6385(8) 0.1696(9) 0.0309(16) Uani 0.494(11) 1 d D U P B 1
C2_6 C -0.0243(10) 0.6283(6) 0.1382(7) 0.0337(15) Uani 0.494(11) 1 d D U P B 1
H2_6 H -0.084942 0.606512 0.172301 0.040 Uiso 0.494(11) 1 calc R U P B 1
C3_6 C -0.0778(9) 0.6499(4) 0.0571(5) 0.0387(14) Uani 0.494(11) 1 d D U P B 1
H3_6 H -0.175751 0.643517 0.036564 0.046 Uiso 0.494(11) 1 calc R U P B 1
C4_6 C 0.0100(10) 0.6810(3) 0.0055(5) 0.0406(14) Uani 0.494(11) 1 d D U P B 1
H4_6 H -0.027017 0.694237 -0.050851 0.049 Uiso 0.494(11) 1 calc R U P B 1
C5_6 C 0.1502(10) 0.6923(3) 0.0361(5) 0.0380(14) Uani 0.494(11) 1 d D U P B 1
H5_6 H 0.210301 0.714357 0.001934 0.046 Uiso 0.494(11) 1 calc R U P B 1
C6_6 C 0.2035(9) 0.6711(5) 0.1182(6) 0.0363(15) Uani 0.494(11) 1 d D U P B 1
H6_6 H 0.300513 0.679084 0.139379 0.044 Uiso 0.494(11) 1 calc R U P B 1
C1_16 C 0.1494(12) 0.6422(8) 0.1708(9) 0.0301(16) Uani 0.506(11) 1 d D U P B 2
C2_16 C 0.2463(9) 0.6756(5) 0.1281(6) 0.0319(13) Uani 0.506(11) 1 d D U P B 2
H2_16 H 0.339987 0.682969 0.155990 0.038 Uiso 0.506(11) 1 calc R U P B 2
C3_16 C 0.2077(9) 0.6982(3) 0.0458(4) 0.0364(13) Uani 0.506(11) 1 d D U P B 2
H3_16 H 0.275534 0.719940 0.016765 0.044 Uiso 0.506(11) 1 calc R U P B 2
C4_16 C 0.0707(10) 0.6892(3) 0.0057(5) 0.0366(14) Uani 0.506(11) 1 d D U P B 2
H4_16 H 0.045272 0.703702 -0.051620 0.044 Uiso 0.506(11) 1 calc R U P B 2
C5_16 C -0.0289(9) 0.6594(3) 0.0482(5) 0.0366(14) Uani 0.506(11) 1 d D U P B 2
H5_16 H -0.124073 0.654624 0.021195 0.044 Uiso 0.506(11) 1 calc R U P B 2
C6_16 C 0.0097(10) 0.6359(5) 0.1314(7) 0.0342(15) Uani 0.506(11) 1 d D U P B 2
H6_16 H -0.059753 0.615650 0.161001 0.041 Uiso 0.506(11) 1 calc R U P B 2

loop_
_atom_site_aniso_label
_atom_site_aniso_U_11
_atom_site_aniso_U_22
_atom_site_aniso_U_33
_atom_site_aniso_U_23
_atom_site_aniso_U_13
_atom_site_aniso_U_12
N1_1 0.0367(9) 0.0283(8) 0.0339(9) -0.0021(7) 0.0120(7) 0.0006(7)
B1_1 0.0323(11) 0.0278(11) 0.0358(12) -0.0005(9) 0.0114(9) -0.0020(9)
N3_1 0.0351(9) 0.0267(8) 0.0331(9) -0.0003(7) 0.0106(7) 0.0004(7)
C4_1 0.0368(11) 0.0293(10) 0.0326(10) -0.0006(8) 0.0121(8) 0.0043(8)
C5_1 0.0312(10) 0.0276(9) 0.0303(10) -0.0006(8) 0.0110(8) 0.0024(8)
C6_1 0.0307(10) 0.0284(10) 0.0329(10) 0.0024(8) 0.0106(8) 0.0005(8)
C7_1 0.0322(10) 0.0287(10) 0.0333(10) 0.0024(8) 0.0117(8) 0.0000(8)
C8_1 0.0368(11) 0.0377(11) 0.0316(10) 0.0022(9) 0.0085(9) -0.0016(9)
C9_1 0.0397(11) 0.0413(12) 0.0386(12) 0.0102(10) 0.0068(9) 0.0017(9)
C10_1 0.0411(12) 0.0318(11) 0.0443(12) 0.0093(9) 0.0097(10) 0.0026(9)
C11_1 0.0347(11) 0.0289(10) 0.0395(11) 0.0037(9) 0.0099(9) 0.0010(8)
C1_2 0.0368(11) 0.0265(9) 0.0325(10) 0.0064(8) 0.0142(8) 0.0006(8)
C2_2 0.0408(11) 0.0298(10) 0.0337(10) 0.0029(8) 0.0136(9) 0.0022(9)
C3_2 0.0434(12) 0.0335(11) 0.0379(11) 0.0035(9) 0.0154(9) 0.0062(9)
C4_2 0.0376(11) 0.0390(12) 0.0450(12) 0.0085(10) 0.0122(10) 0.0043(9)
C5_2 0.0402(12) 0.0354(11) 0.0402(12) 0.0039(9) 0.0074(9) -0.0020(9)
C6_2 0.0421(11) 0.0293(10) 0.0355(11) 0.0016(8) 0.0120(9) 0.0011(9)
C1_3 0.0345(10) 0.0289(10) 0.0360(11) 0.0004(8) 0.0102(8) 0.0032(8)
C2_3 0.0356(11) 0.0383(12) 0.0398(12) -0.0009(9) 0.0103(9) -0.0004(9)
C3_3 0.0384(12) 0.0504(14) 0.0474(13) -0.0022(11) 0.0101(10) -0.0101(10)
C4_3 0.0487(14) 0.0495(14) 0.0499(14) -0.0093(11) 0.0067(11) -0.0125(11)
C5_3 0.0514(14) 0.0450(13) 0.0407(12) -0.0099(10) 0.0112(10) -0.0041(11)
C6_3 0.0387(11) 0.0329(11) 0.0388(11) -0.0025(9) 0.0124(9) -0.0001(9)
C1_4 0.0338(15) 0.0298(11) 0.0398(12) 0.0014(9) 0.0137(11) 0.0015(11)
C2_4 0.0312(12) 0.0326(11) 0.0395(12) 0.0039(10) 0.0150(10) 0.0055(9)
C3_4 0.0358(12) 0.0300(11) 0.0407(12) 0.0049(10) 0.0149(10) -0.0002(9)
C4_4 0.0406(18) 0.0334(12) 0.0587(14) 0.0073(11) 0.0215(13) 0.0045(12)
C5_4 0.0452(16) 0.0493(15) 0.109(2) 0.0270(17) 0.0349(17) 0.0121(13)
C6_4 0.0408(15) 0.0431(14) 0.097(2) 0.0260(16) 0.0294(16) 0.0041(12)
C7_4 0.049(3) 0.0419(17) 0.079(2) 0.0122(17) 0.028(2) 0.0078(16)
C1_14 0.037(3) 0.034(3) 0.055(3) 0.010(3) 0.021(3) 0.002(3)
C2_14 0.041(3) 0.037(3) 0.050(3) 0.007(3) 0.017(3) 0.003(3)
C3_14 0.041(3) 0.038(3) 0.054(3) 0.009(3) 0.018(3) 0.003(3)
C4_14 0.041(3) 0.037(3) 0.064(3) 0.011(2) 0.023(3) 0.006(3)
C5_14 0.038(3) 0.035(3) 0.067(3) 0.012(3) 0.025(3) 0.004(3)
C6_14 0.037(3) 0.036(3) 0.065(3) 0.012(3) 0.024(3) 0.004(3)
C7_14 0.046(7) 0.037(5) 0.067(6) 0.014(5) 0.025(6) 0.000(5)
C1_5 0.0413(11) 0.0310(10) 0.0328(10) -0.0019(8) 0.0123(9) 0.0011(9)
C2_5 0.0417(12) 0.0406(12) 0.0366(11) -0.0001(9) 0.0126(9) 0.0008(9)
C3_5 0.0505(14) 0.0531(15) 0.0457(13) 0.0037(11) 0.0250(11) 0.0068(11)
C4_5 0.0801(19) 0.0427(13) 0.0394(13) -0.0044(11) 0.0254(13) 0.0086(13)
C5_5 0.0809(19) 0.0408(13) 0.0403(13) -0.0097(10) 0.0183(13) -0.0095(13)
C6_5 0.0549(14) 0.0406(12) 0.0406(12) -0.0051(10) 0.0154(11) -0.0082(11)
C1_6 0.035(4) 0.026(3) 0.032(2) 0.001(2) 0.011(3) 0.003(3)
C2_6 0.035(3) 0.029(3) 0.038(2) 0.004(2) 0.009(2) 0.003(3)
C3_6 0.038(3) 0.037(3) 0.041(2) 0.005(2) 0.006(3) 0.004(3)
C4_6 0.041(3) 0.038(3) 0.042(2) 0.010(2) 0.003(3) 0.002(3)
C5_6 0.037(4) 0.036(2) 0.042(2) 0.010(2) 0.006(3) 0.000(3)
C6_6 0.036(4) 0.033(3) 0.040(3) 0.003(2) 0.008(3) 0.002(3)
C1_16 0.033(4) 0.025(3) 0.033(2) -0.0003(19) 0.007(3) 0.004(3)
C2_16 0.036(3) 0.030(2) 0.031(2) 0.0026(19) 0.006(2) -0.001(3)
C3_16 0.041(3) 0.032(2) 0.036(2) 0.0044(18) 0.006(3) 0.000(3)
C4_16 0.041(4) 0.032(2) 0.037(2) 0.0042(18) 0.003(3) 0.000(3)
C5_16 0.039(3) 0.031(3) 0.040(2) 0.005(2) 0.003(3) 0.000(2)
C6_16 0.037(4) 0.028(3) 0.038(2) 0.002(2) 0.009(3) 0.000(3)

loop_
_atom_type_symbol
_atom_type_description
_atom_type_scat_dispersion_real
_atom_type_scat_dispersion_imag
_atom_type_scat_source
C C 0.0181 0.0091 'International Tables Vol C Tables 4.2.6.8 and 6.1.1.4'
H H 0.0000 0.0000 'International Tables Vol C Tables 4.2.6.8 and 6.1.1.4'
B B 0.0090 0.0039 'International Tables Vol C Tables 4.2.6.8 and 6.1.1.4'
N N 0.0311 0.0180 'International Tables Vol C Tables 4.2.6.8 and 6.1.1.4'

loop_
_exptl_crystal_face_index_h
_exptl_crystal_face_index_k
_exptl_crystal_face_index_l
_exptl_crystal_face_perp_dist
1 2 2 0.0409
-1 -2 -2 0.0810
1 1 1 0.0541
-2 -1 0 0.1038
-1 -2 -1 0.0933
-1 1 1 0.0719
0 2 1 0.0162
0 -2 -1 0.0507
1 2 0 0.0544
1 2 -1 0.0499
0 -1 0 0.0354
0 -1 1 0.0351
-1 2 2 0.0582
0 0 -1 0.0392
0 0 1 0.0338
-1 2 0 0.0673
-1 2 -2 0.0628
1 -2 0 0.0673
1 -2 2 0.0590
0 2 -1 0.0240

loop_
_geom_angle_atom_site_label_1
_geom_angle_atom_site_label_2
_geom_angle_atom_site_label_3
_geom_angle
_geom_angle_site_symmetry_1
_geom_angle_site_symmetry_3
_geom_angle_publ_flag
B1_1 N1_1 C7_1 122.15(16) . . ?
B1_1 N1_1 C1_5 121.62(17) . . ?
C7_1 N1_1 C1_5 115.98(16) . . ?
N1_1 B1_1 N3_1 116.06(18) . . ?
N1_1 B1_1 C1_4 125.6(2) . . ?
N3_1 B1_1 C1_4 118.3(2) . . ?
N1_1 B1_1 C1_14 123.2(7) . . ?
N3_1 B1_1 C1_14 119.8(7) . . ?
C1_2 N3_1 C4_1 121.74(16) . . ?
C1_2 N3_1 B1_1 125.74(18) . . ?
C4_1 N3_1 B1_1 105.87(16) . . ?
C5_1 C4_1 N3_1 117.14(18) . . ?
C5_1 C4_1 C1_16 131.7(6) . . ?
N3_1 C4_1 C1_16 111.1(6) . . ?
C5_1 C4_1 C1_6 122.9(6) . . ?
N3_1 C4_1 C1_6 119.7(6) . . ?
C4_1 C5_1 C6_1 121.04(18) . . ?
C4_1 C5_1 C1_3 123.18(18) . . ?
C6_1 C5_1 C1_3 115.60(17) . . ?
C11_1 C6_1 C7_1 117.75(19) . . ?
C11_1 C6_1 C5_1 117.27(18) . . ?
C7_1 C6_1 C5_1 124.97(17) . . ?
C8_1 C7_1 C6_1 119.22(18) . . ?
C8_1 C7_1 N1_1 118.22(18) . . ?
C6_1 C7_1 N1_1 122.52(18) . . ?
C9_1 C8_1 C7_1 121.5(2) . . ?
C9_1 C8_1 H8_1 119.2 . . ?
C7_1 C8_1 H8_1 119.2 . . ?
C8_1 C9_1 C10_1 119.8(2) . . ?
C8_1 C9_1 H9_1 120.1 . . ?
C10_1 C9_1 H9_1 120.1 . . ?
C11_1 C10_1 C9_1 119.7(2) . . ?
C11_1 C10_1 H10_1 120.2 . . ?
C9_1 C10_1 H10_1 120.2 . . ?
C10_1 C11_1 C6_1 122.0(2) . . ?
C10_1 C11_1 H11_1 119.0 . . ?
C6_1 C11_1 H11_1 119.0 . . ?
N3_1 C1_2 C6_2 119.65(18) . . ?
N3_1 C1_2 C2_2 122.28(19) . . ?
C6_2 C1_2 C2_2 117.90(19) . . ?
C3_2 C2_2 C1_2 120.4(2) . . ?
C3_2 C2_2 H2_2 119.8 . . ?
C1_2 C2_2 H2_2 119.8 . . ?
C4_2 C3_2 C2_2 121.0(2) . . ?
C4_2 C3_2 H3_2 119.5 . . ?
C2_2 C3_2 H3_2 119.5 . . ?
C5_2 C4_2 C3_2 118.9(2) . . ?
C5_2 C4_2 H4_2 120.6 . . ?
C3_2 C4_2 H4_2 120.6 . . ?
C4_2 C5_2 C6_2 121.0(2) . . ?
C4_2 C5_2 H5_2 119.5 . . ?
C6_2 C5_2 H5_2 119.5 . . ?
C5_2 C6_2 C1_2 120.76(19) . . ?
C5_2 C6_2 H6_2 119.6 . . ?
C1_2 C6_2 H6_2 119.6 . . ?
C2_3 C1_3 C6_3 118.50(19) . . ?
C2_3 C1_3 C5_1 120.30(18) . . ?
C6_3 C1_3 C5_1 121.12(18) . . ?
C3_3 C2_3 C1_3 120.6(2) . . ?
C3_3 C2_3 H2_3 119.7 . . ?
C1_3 C2_3 H2_3 119.7 . . ?
C4_3 C3_3 C2_3 120.2(2) . . ?
C4_3 C3_3 H3_3 119.9 . . ?
C2_3 C3_3 H3_3 119.9 . . ?
C5_3 C4_3 C3_3 119.9(2) . . ?
C5_3 C4_3 H4_3 120.1 . . ?
C3_3 C4_3 H4_3 120.1 . . ?
C4_3 C5_3 C6_3 120.2(2) . . ?
C4_3 C5_3 H5_3 119.9 . . ?
C6_3 C5_3 H5_3 119.9 . . ?
C5_3 C6_3 C1_3 120.6(2) . . ?
C5_3 C6_3 H6_3 119.7 . . ?
C1_3 C6_3 H6_3 119.7 . . ?
C2_4 C1_4 C6_4 115.3(3) . . ?
C2_4 C1_4 B1_1 119.8(2) . . ?
C6_4 C1_4 B1_1 124.7(3) . . ?
C1_4 C2_4 C3_4 122.9(2) . . ?
C1_4 C2_4 H2_4 118.6 . . ?
C3_4 C2_4 H2_4 118.6 . . ?
C4_4 C3_4 C2_4 121.5(2) . . ?
C4_4 C3_4 H3_4 119.3 . . ?
C2_4 C3_4 H3_4 119.3 . . ?
C3_4 C4_4 C5_4 116.9(3) . . ?
C3_4 C4_4 C7_4 120.6(3) . . ?
C5_4 C4_4 C7_4 122.5(3) . . ?
C6_4 C5_4 C4_4 121.4(3) . . ?
C6_4 C5_4 H5_4 119.3 . . ?
C4_4 C5_4 H5_4 119.3 . . ?
C5_4 C6_4 C1_4 121.9(3) . . ?
C5_4 C6_4 H6_4 119.0 . . ?
C1_4 C6_4 H6_4 119.0 . . ?
C4_4 C7_4 H7A_4 109.5 . . ?
C4_4 C7_4 H7B_4 109.5 . . ?
H7A_4 C7_4 H7B_4 109.5 . . ?
C4_4 C7_4 H7C_4 109.5 . . ?
H7A_4 C7_4 H7C_4 109.5 . . ?
H7B_4 C7_4 H7C_4 109.5 . . ?
C2_14 C1_14 C6_14 120.3(18) . . ?
C2_14 C1_14 B1_1 116.1(15) . . ?
C6_14 C1_14 B1_1 123.3(15) . . ?
C3_14 C2_14 C1_14 121.5(15) . . ?
C3_14 C2_14 H2_14 119.2 . . ?
C1_14 C2_14 H2_14 119.2 . . ?
C4_14 C3_14 C2_14 118.7(14) . . ?
C4_14 C3_14 H3_14 120.6 . . ?
C2_14 C3_14 H3_14 120.6 . . ?
C3_14 C4_14 C5_14 120.0(16) . . ?
C3_14 C4_14 C7_14 117(2) . . ?
C5_14 C4_14 C7_14 123(2) . . ?
C4_14 C5_14 C6_14 121.9(16) . . ?
C4_14 C5_14 H5_14 119.0 . . ?
C6_14 C5_14 H5_14 119.0 . . ?
C5_14 C6_14 C1_14 117.4(16) . . ?
C5_14 C6_14 H6_14 121.3 . . ?
C1_14 C6_14 H6_14 121.3 . . ?
C4_14 C7_14 H7A_14 109.5 . . ?
C4_14 C7_14 H7B_14 109.5 . . ?
H7A_14 C7_14 H7B_14 109.5 . . ?
C4_14 C7_14 H7C_14 109.5 . . ?
H7A_14 C7_14 H7C_14 109.5 . . ?
H7B_14 C7_14 H7C_14 109.5 . . ?
C6_5 C1_5 C2_5 120.13(19) . . ?
C6_5 C1_5 N1_1 119.22(18) . . ?
C2_5 C1_5 N1_1 120.64(19) . . ?
C1_5 C2_5 C3_5 119.4(2) . . ?
C1_5 C2_5 H2_5 120.3 . . ?
C3_5 C2_5 H2_5 120.3 . . ?
C4_5 C3_5 C2_5 120.2(2) . . ?
C4_5 C3_5 H3_5 119.9 . . ?
C2_5 C3_5 H3_5 119.9 . . ?
C5_5 C4_5 C3_5 120.2(2) . . ?
C5_5 C4_5 H4_5 119.9 . . ?
C3_5 C4_5 H4_5 119.9 . . ?
C4_5 C5_5 C6_5 119.7(2) . . ?
C4_5 C5_5 H5_5 120.2 . . ?
C6_5 C5_5 H5_5 120.2 . . ?
C1_5 C6_5 C5_5 120.3(2) . . ?
C1_5 C6_5 H6_5 119.8 . . ?
C5_5 C6_5 H6_5 119.8 . . ?
C6_6 C1_6 C2_6 118.2(8) . . ?
C6_6 C1_6 C4_1 116.1(7) . . ?
C2_6 C1_6 C4_1 125.6(8) . . ?
C3_6 C2_6 C1_6 120.0(7) . . ?
C3_6 C2_6 H2_6 120.0 . . ?
C1_6 C2_6 H2_6 120.0 . . ?
C2_6 C3_6 C4_6 120.9(6) . . ?
C2_6 C3_6 H3_6 119.6 . . ?
C4_6 C3_6 H3_6 119.6 . . ?
C5_6 C4_6 C3_6 119.8(6) . . ?
C5_6 C4_6 H4_6 120.1 . . ?
C3_6 C4_6 H4_6 120.1 . . ?
C4_6 C5_6 C6_6 119.2(6) . . ?
C4_6 C5_6 H5_6 120.4 . . ?
C6_6 C5_6 H5_6 120.4 . . ?
C1_6 C6_6 C5_6 121.9(6) . . ?
C1_6 C6_6 H6_6 119.1 . . ?
C5_6 C6_6 H6_6 119.1 . . ?
C6_16 C1_16 C2_16 118.5(7) . . ?
C6_16 C1_16 C4_1 120.9(8) . . ?
C2_16 C1_16 C4_1 120.5(7) . . ?
C3_16 C2_16 C1_16 120.7(6) . . ?
C3_16 C2_16 H2_16 119.6 . . ?
C1_16 C2_16 H2_16 119.6 . . ?
C4_16 C3_16 C2_16 120.1(5) . . ?
C4_16 C3_16 H3_16 120.0 . . ?
C2_16 C3_16 H3_16 120.0 . . ?
C5_16 C4_16 C3_16 120.3(5) . . ?
C5_16 C4_16 H4_16 119.9 . . ?
C3_16 C4_16 H4_16 119.9 . . ?
C4_16 C5_16 C6_16 120.0(5) . . ?
C4_16 C5_16 H5_16 120.0 . . ?
C6_16 C5_16 H5_16 120.0 . . ?
C1_16 C6_16 C5_16 120.2(7) . . ?
C1_16 C6_16 H6_16 119.9 . . ?
C5_16 C6_16 H6_16 119.9 . . ?

loop_
_geom_bond_atom_site_label_1
_geom_bond_atom_site_label_2
_geom_bond_distance
_geom_bond_site_symmetry_2
_geom_bond_publ_flag
N1_1 B1_1 1.409(3) . ?
N1_1 C7_1 1.434(2) . ?
N1_1 C1_5 1.446(2) . ?
B1_1 N3_1 1.473(3) . ?
B1_1 C1_4 1.551(4) . ?
B1_1 C1_14 1.64(2) . ?
N3_1 C1_2 1.390(3) . ?
N3_1 C4_1 1.444(3) . ?
C4_1 C5_1 1.367(3) . ?
C4_1 C1_16 1.465(12) . ?
C4_1 C1_6 1.528(12) . ?
C5_1 C6_1 1.477(3) . ?
C5_1 C1_3 1.483(3) . ?
C6_1 C11_1 1.408(3) . ?
C6_1 C7_1 1.411(3) . ?
C7_1 C8_1 1.402(3) . ?
C8_1 C9_1 1.376(3) . ?
C8_1 H8_1 0.9500 . ?
C9_1 C10_1 1.385(3) . ?
C9_1 H9_1 0.9500 . ?
C10_1 C11_1 1.377(3) . ?
C10_1 H10_1 0.9500 . ?
C11_1 H11_1 0.9500 . ?
C1_2 C6_2 1.399(3) . ?
C1_2 C2_2 1.401(3) . ?
C2_2 C3_2 1.386(3) . ?
C2_2 H2_2 0.9500 . ?
C3_2 C4_2 1.384(3) . ?
C3_2 H3_2 0.9500 . ?
C4_2 C5_2 1.377(3) . ?
C4_2 H4_2 0.9500 . ?
C5_2 C6_2 1.383(3) . ?
C5_2 H5_2 0.9500 . ?
C6_2 H6_2 0.9500 . ?
C1_3 C2_3 1.396(3) . ?
C1_3 C6_3 1.398(3) . ?
C2_3 C3_3 1.384(3) . ?
C2_3 H2_3 0.9500 . ?
C3_3 C4_3 1.383(3) . ?
C3_3 H3_3 0.9500 . ?
C4_3 C5_3 1.382(3) . ?
C4_3 H4_3 0.9500 . ?
C5_3 C6_3 1.385(3) . ?
C5_3 H5_3 0.9500 . ?
C6_3 H6_3 0.9500 . ?
C1_4 C2_4 1.383(4) . ?
C1_4 C6_4 1.399(4) . ?
C2_4 C3_4 1.384(3) . ?
C2_4 H2_4 0.9500 . ?
C3_4 C4_4 1.372(4) . ?
C3_4 H3_4 0.9500 . ?
C4_4 C5_4 1.390(4) . ?
C4_4 C7_4 1.514(4) . ?
C5_4 C6_4 1.388(4) . ?
C5_4 H5_4 0.9500 . ?
C6_4 H6_4 0.9500 . ?
C7_4 H7A_4 0.9800 . ?
C7_4 H7B_4 0.9800 . ?
C7_4 H7C_4 0.9800 . ?
C1_14 C2_14 1.392(17) . ?
C1_14 C6_14 1.395(17) . ?
C2_14 C3_14 1.384(15) . ?
C2_14 H2_14 0.9500 . ?
C3_14 C4_14 1.380(17) . ?
C3_14 H3_14 0.9500 . ?
C4_14 C5_14 1.392(17) . ?
C4_14 C7_14 1.526(16) . ?
C5_14 C6_14 1.395(16) . ?
C5_14 H5_14 0.9500 . ?
C6_14 H6_14 0.9500 . ?
C7_14 H7A_14 0.9800 . ?
C7_14 H7B_14 0.9800 . ?
C7_14 H7C_14 0.9800 . ?
C1_5 C6_5 1.381(3) . ?
C1_5 C2_5 1.386(3) . ?
C2_5 C3_5 1.390(3) . ?
C2_5 H2_5 0.9500 . ?
C3_5 C4_5 1.386(4) . ?
C3_5 H3_5 0.9500 . ?
C4_5 C5_5 1.376(4) . ?
C4_5 H4_5 0.9500 . ?
C5_5 C6_5 1.390(3) . ?
C5_5 H5_5 0.9500 . ?
C6_5 H6_5 0.9500 . ?
C1_6 C6_6 1.387(9) . ?
C1_6 C2_6 1.396(9) . ?
C2_6 C3_6 1.387(9) . ?
C2_6 H2_6 0.9500 . ?
C3_6 C4_6 1.391(7) . ?
C3_6 H3_6 0.9500 . ?
C4_6 C5_6 1.373(7) . ?
C4_6 H4_6 0.9500 . ?
C5_6 C6_6 1.396(9) . ?
C5_6 H5_6 0.9500 . ?
C6_6 H6_6 0.9500 . ?
C1_16 C6_16 1.392(8) . ?
C1_16 C2_16 1.394(9) . ?
C2_16 C3_16 1.381(8) . ?
C2_16 H2_16 0.9500 . ?
C3_16 C4_16 1.380(7) . ?
C3_16 H3_16 0.9500 . ?
C4_16 C5_16 1.369(7) . ?
C4_16 H4_16 0.9500 . ?
C5_16 C6_16 1.400(9) . ?
C5_16 H5_16 0.9500 . ?
C6_16 H6_16 0.9500 . ?

loop_
_geom_torsion_atom_site_label_1
_geom_torsion_atom_site_label_2
_geom_torsion_atom_site_label_3
_geom_torsion_atom_site_label_4
_geom_torsion
_geom_torsion_site_symmetry_1
_geom_torsion_site_symmetry_2
_geom_torsion_site_symmetry_3
_geom_torsion_site_symmetry_4
_geom_torsion_publ_flag
C7_1 N1_1 B1_1 N3_1 -5.8(3) . . . . ?
C1_5 N1_1 B1_1 N3_1 168.25(18) . . . . ?
C7_1 N1_1 B1_1 C1_4 172.6(2) . . . . ?
C1_5 N1_1 B1_1 C1_4 -13.4(4) . . . . ?
C7_1 N1_1 B1_1 C1_14 163.1(12) . . . . ?
C1_5 N1_1 B1_1 C1_14 -22.8(12) . . . . ?
N1_1 B1_1 N3_1 C1_2 -71.3(3) . . . . ?
C1_4 B1_1 N3_1 C1_2 110.2(3) . . . . ?
C1_14 B1_1 N3_1 C1_2 119.4(11) . . . . ?
N1_1 B1_1 N3_1 C4_1 80.2(2) . . . . ?
C1_4 B1_1 N3_1 C4_1 -98.3(2) . . . . ?
C1_14 B1_1 N3_1 C4_1 -89.1(11) . . . . ?
C1_2 N3_1 C4_1 C5_1 75.6(2) . . . . ?
B1_1 N3_1 C4_1 C5_1 -77.2(2) . . . . ?
C1_2 N3_1 C4_1 C1_16 -101.8(7) . . . . ?
B1_1 N3_1 C4_1 C1_16 105.3(7) . . . . ?
C1_2 N3_1 C4_1 C1_6 -109.6(7) . . . . ?
B1_1 N3_1 C4_1 C1_6 97.5(7) . . . . ?
N3_1 C4_1 C5_1 C6_1 2.6(3) . . . . ?
C1_16 C4_1 C5_1 C6_1 179.4(9) . . . . ?
C1_6 C4_1 C5_1 C6_1 -172.0(8) . . . . ?
N3_1 C4_1 C5_1 C1_3 -172.32(16) . . . . ?
C1_16 C4_1 C5_1 C1_3 4.5(9) . . . . ?
C1_6 C4_1 C5_1 C1_3 13.1(8) . . . . ?
C4_1 C5_1 C6_1 C11_1 -140.06(19) . . . . ?
C1_3 C5_1 C6_1 C11_1 35.2(2) . . . . ?
C4_1 C5_1 C6_1 C7_1 41.1(3) . . . . ?
C1_3 C5_1 C6_1 C7_1 -143.59(19) . . . . ?
C11_1 C6_1 C7_1 C8_1 -0.8(3) . . . . ?
C5_1 C6_1 C7_1 C8_1 178.05(18) . . . . ?
C11_1 C6_1 C7_1 N1_1 -178.57(17) . . . . ?
C5_1 C6_1 C7_1 N1_1 0.2(3) . . . . ?
B1_1 N1_1 C7_1 C8_1 143.5(2) . . . . ?
C1_5 N1_1 C7_1 C8_1 -30.9(3) . . . . ?
B1_1 N1_1 C7_1 C6_1 -38.7(3) . . . . ?
C1_5 N1_1 C7_1 C6_1 146.97(19) . . . . ?
C6_1 C7_1 C8_1 C9_1 1.0(3) . . . . ?
N1_1 C7_1 C8_1 C9_1 178.93(19) . . . . ?
C7_1 C8_1 C9_1 C10_1 -0.6(3) . . . . ?
C8_1 C9_1 C10_1 C11_1 -0.1(3) . . . . ?
C9_1 C10_1 C11_1 C6_1 0.4(3) . . . . ?
C7_1 C6_1 C11_1 C10_1 0.1(3) . . . . ?
C5_1 C6_1 C11_1 C10_1 -178.83(18) . . . . ?
C4_1 N3_1 C1_2 C6_2 -167.21(18) . . . . ?
B1_1 N3_1 C1_2 C6_2 -19.9(3) . . . . ?
C4_1 N3_1 C1_2 C2_2 17.5(3) . . . . ?
B1_1 N3_1 C1_2 C2_2 164.79(19) . . . . ?
N3_1 C1_2 C2_2 C3_2 173.73(18) . . . . ?
C6_2 C1_2 C2_2 C3_2 -1.7(3) . . . . ?
C1_2 C2_2 C3_2 C4_2 -0.5(3) . . . . ?
C2_2 C3_2 C4_2 C5_2 1.8(3) . . . . ?
C3_2 C4_2 C5_2 C6_2 -1.0(3) . . . . ?
C4_2 C5_2 C6_2 C1_2 -1.2(3) . . . . ?
N3_1 C1_2 C6_2 C5_2 -173.05(18) . . . . ?
C2_2 C1_2 C6_2 C5_2 2.5(3) . . . . ?
C4_1 C5_1 C1_3 C2_3 -137.3(2) . . . . ?
C6_1 C5_1 C1_3 C2_3 47.5(3) . . . . ?
C4_1 C5_1 C1_3 C6_3 46.1(3) . . . . ?
C6_1 C5_1 C1_3 C6_3 -129.1(2) . . . . ?
C6_3 C1_3 C2_3 C3_3 0.0(3) . . . . ?
C5_1 C1_3 C2_3 C3_3 -176.7(2) . . . . ?
C1_3 C2_3 C3_3 C4_3 -0.3(4) . . . . ?
C2_3 C3_3 C4_3 C5_3 0.0(4) . . . . ?
C3_3 C4_3 C5_3 C6_3 0.5(4) . . . . ?
C4_3 C5_3 C6_3 C1_3 -0.8(4) . . . . ?
C2_3 C1_3 C6_3 C5_3 0.5(3) . . . . ?
C5_1 C1_3 C6_3 C5_3 177.2(2) . . . . ?
N1_1 B1_1 C1_4 C2_4 142.6(3) . . . . ?
N3_1 B1_1 C1_4 C2_4 -39.0(4) . . . . ?
N1_1 B1_1 C1_4 C6_4 -43.0(5) . . . . ?
N3_1 B1_1 C1_4 C6_4 135.3(3) . . . . ?
C6_4 C1_4 C2_4 C3_4 2.9(5) . . . . ?
B1_1 C1_4 C2_4 C3_4 177.7(2) . . . . ?
C1_4 C2_4 C3_4 C4_4 -2.9(5) . . . . ?
C2_4 C3_4 C4_4 C5_4 0.1(6) . . . . ?
C2_4 C3_4 C4_4 C7_4 179.2(4) . . . . ?
C3_4 C4_4 C5_4 C6_4 2.6(7) . . . . ?
C7_4 C4_4 C5_4 C6_4 -176.5(5) . . . . ?
C4_4 C5_4 C6_4 C1_4 -2.6(7) . . . . ?
C2_4 C1_4 C6_4 C5_4 -0.2(6) . . . . ?
B1_1 C1_4 C6_4 C5_4 -174.7(4) . . . . ?
N1_1 B1_1 C1_14 C2_14 179.8(10) . . . . ?
N3_1 B1_1 C1_14 C2_14 -12(2) . . . . ?
N1_1 B1_1 C1_14 C6_14 6(3) . . . . ?
N3_1 B1_1 C1_14 C6_14 174.1(18) . . . . ?
C6_14 C1_14 C2_14 C3_14 3(2) . . . . ?
B1_1 C1_14 C2_14 C3_14 -171.9(18) . . . . ?
C1_14 C2_14 C3_14 C4_14 -1.0(19) . . . . ?
C2_14 C3_14 C4_14 C5_14 1(4) . . . . ?
C2_14 C3_14 C4_14 C7_14 178(2) . . . . ?
C3_14 C4_14 C5_14 C6_14 -3(4) . . . . ?
C7_14 C4_14 C5_14 C6_14 -180(3) . . . . ?
C4_14 C5_14 C6_14 C1_14 5(4) . . . . ?
C2_14 C1_14 C6_14 C5_14 -4(3) . . . . ?
B1_1 C1_14 C6_14 C5_14 169.9(19) . . . . ?
B1_1 N1_1 C1_5 C6_5 -64.7(3) . . . . ?
C7_1 N1_1 C1_5 C6_5 109.7(2) . . . . ?
B1_1 N1_1 C1_5 C2_5 116.5(2) . . . . ?
C7_1 N1_1 C1_5 C2_5 -69.1(3) . . . . ?
C6_5 C1_5 C2_5 C3_5 2.1(3) . . . . ?
N1_1 C1_5 C2_5 C3_5 -179.1(2) . . . . ?
C1_5 C2_5 C3_5 C4_5 -1.6(4) . . . . ?
C2_5 C3_5 C4_5 C5_5 0.1(4) . . . . ?
C3_5 C4_5 C5_5 C6_5 0.8(4) . . . . ?
C2_5 C1_5 C6_5 C5_5 -1.2(4) . . . . ?
N1_1 C1_5 C6_5 C5_5 180.0(2) . . . . ?
C4_5 C5_5 C6_5 C1_5 -0.3(4) . . . . ?
C5_1 C4_1 C1_6 C6_6 -146.1(9) . . . . ?
N3_1 C4_1 C1_6 C6_6 39.4(15) . . . . ?
C5_1 C4_1 C1_6 C2_6 32.2(18) . . . . ?
N3_1 C4_1 C1_6 C2_6 -142.2(12) . . . . ?
C6_6 C1_6 C2_6 C3_6 0.6(17) . . . . ?
C4_1 C1_6 C2_6 C3_6 -177.7(13) . . . . ?
C1_6 C2_6 C3_6 C4_6 1.2(14) . . . . ?
C2_6 C3_6 C4_6 C5_6 -2.4(11) . . . . ?
C3_6 C4_6 C5_6 C6_6 1.6(11) . . . . ?
C2_6 C1_6 C6_6 C5_6 -1.4(17) . . . . ?
C4_1 C1_6 C6_6 C5_6 177.1(11) . . . . ?
C4_6 C5_6 C6_6 C1_6 0.2(13) . . . . ?
C5_1 C4_1 C1_16 C6_16 37.9(18) . . . . ?
N3_1 C4_1 C1_16 C6_16 -145.1(11) . . . . ?
C5_1 C4_1 C1_16 C2_16 -143.3(9) . . . . ?
N3_1 C4_1 C1_16 C2_16 33.7(15) . . . . ?
C6_16 C1_16 C2_16 C3_16 -4.7(17) . . . . ?
C4_1 C1_16 C2_16 C3_16 176.5(12) . . . . ?
C1_16 C2_16 C3_16 C4_16 1.7(12) . . . . ?
C2_16 C3_16 C4_16 C5_16 1.9(10) . . . . ?
C3_16 C4_16 C5_16 C6_16 -2.4(10) . . . . ?
C2_16 C1_16 C6_16 C5_16 4.2(17) . . . . ?
C4_1 C1_16 C6_16 C5_16 -177.1(12) . . . . ?
C4_16 C5_16 C6_16 C1_16 -0.7(13) . . . . ?
